data_2015763
loop_
_publ_author_name
'Wardell, Solange M. S. V.'
'Wardell, James L.'
'Low, John N.'
'Glidewell, Christopher'

_publ_section_title
;
 3-Nitrobenzaldehyde isonicotinoylhydrazone monohydrate redetermined at
 120K: sheets built from O---H&#x00B7;&#x00B7;&#x00B7;O,
 O---H&#x00B7;&#x00B7;&#x00B7;N, N---H&#x00B7;&#x00B7;&#x00B7;O and
 C---H&#x00B7;&#x00B7;&#x00B7;O hydrogen bonds
;
_journal_coeditor_code SK3078
_journal_issue 1
_journal_name_full 'Acta Crystallographica Section C'
_journal_page_first o42
_journal_page_last o44
_journal_paper_doi 10.1107/S0108270106050451
_journal_volume 63
_journal_year 2007
_chemical_formula_iupac 'C13 H10 N4 O3 , H2 O'
_chemical_formula_moiety 'C13 H10 N4 O3 , H2 O'
_chemical_formula_sum 'C13 H12 N4 O4'
_chemical_formula_weight 288.27
_chemical_name_systematic
;
3-Nitrobenzaldehyde isonicotinoylhydrazone monohydrate
;
_space_group_IT_number 61
_symmetry_cell_setting orthorhombic
_symmetry_space_group_name_Hall '-P 2ac 2ab'
_symmetry_space_group_name_H-M 'P b c a'
_atom_sites_solution_hydrogens geom
_atom_sites_solution_primary direct
_atom_sites_solution_secondary difmap
_cell_angle_alpha 90.00
_cell_angle_beta 90.00
_cell_angle_gamma 90.00
_cell_formula_units_Z 8
_cell_length_a 13.3271(5)
_cell_length_b 12.7054(5)
_cell_length_c 15.7748(6)
_cell_measurement_reflns_used 3036
_cell_measurement_temperature 120(2)
_cell_measurement_theta_max 27.49
_cell_measurement_theta_min 2.56
_cell_volume 2671.09(18)
_computing_cell_refinement 'DENZO (Otwinowski & Minor, 1997) and COLLECT'
_computing_data_collection 'COLLECT (Nonius, 1999)'
_computing_data_reduction 'DENZO and COLLECT'
_computing_molecular_graphics 'PLATON (Spek, 2003)'
_computing_publication_material 'SHELXL97 and PRPKAPPA (Ferguson, 1999)'
_computing_structure_refinement 'OSCAIL and SHELXL97 (Sheldrick, 1997)'
_computing_structure_solution 'OSCAIL (McArdle, 2003) and SHELXS97 (Sheldrick, 1997)'
_diffrn_ambient_temperature 120(2)
_diffrn_detector_area_resol_mean 9.091
_diffrn_measured_fraction_theta_full 0.988
_diffrn_measured_fraction_theta_max 0.988
_diffrn_measurement_device_type 'Bruker Nonius KappaCCD area-detector'
_diffrn_measurement_method '\f and \w'
_diffrn_radiation_monochromator graphite
_diffrn_radiation_source 'Bruker-Nonius FR591 rotating anode'
_diffrn_radiation_type 'Mo K\a'
_diffrn_radiation_wavelength 0.71073
_diffrn_reflns_av_R_equivalents 0.0766
_diffrn_reflns_av_sigmaI/netI 0.0441
_diffrn_reflns_limit_h_max 15
_diffrn_reflns_limit_h_min -17
_diffrn_reflns_limit_k_max 14
_diffrn_reflns_limit_k_min -16
_diffrn_reflns_limit_l_max 17
_diffrn_reflns_limit_l_min -20
_diffrn_reflns_number 25385
_diffrn_reflns_theta_full 27.49
_diffrn_reflns_theta_max 27.49
_diffrn_reflns_theta_min 2.56
_diffrn_standards_decay_% 0
_diffrn_standards_number 0
_exptl_absorpt_coefficient_mu 0.109
_exptl_absorpt_correction_T_max 0.996
_exptl_absorpt_correction_T_min 0.947
_exptl_absorpt_correction_type multi-scan
_exptl_absorpt_process_details '(SADABS; Sheldrick, 2003)'
_exptl_crystal_colour colourless
_exptl_crystal_density_diffrn 1.434
_exptl_crystal_density_method 'not measured'
_exptl_crystal_description plate
_exptl_crystal_F_000 1200
_exptl_crystal_size_max 0.24
_exptl_crystal_size_mid 0.20
_exptl_crystal_size_min 0.04
_refine_diff_density_max 0.231
_refine_diff_density_min -0.228
_refine_ls_extinction_coef 0.0056(11)
_refine_ls_extinction_expression Fc^*^=kFc[1+0.001xFc^2^\l^3^/sin(2\q)]^-1/4^
_refine_ls_extinction_method 'SHELXL97 (Sheldrick, 1997)'
_refine_ls_goodness_of_fit_ref 1.137
_refine_ls_hydrogen_treatment constr
_refine_ls_matrix_type full
_refine_ls_number_parameters 191
_refine_ls_number_reflns 3036
_refine_ls_number_restraints 0
_refine_ls_restrained_S_all 1.137
_refine_ls_R_factor_all 0.0937
_refine_ls_R_factor_gt 0.0532
_refine_ls_shift/su_max 0.000
_refine_ls_shift/su_mean 0.000
_refine_ls_structure_factor_coef Fsqd
_refine_ls_weighting_details 'w = 1/[\s^2^(Fo^2^)+(0.0547P)^2^+1.8808P] where P=(Fo^2^+2Fc^2^)/3'
_refine_ls_weighting_scheme calc
_refine_ls_wR_factor_gt 0.1295
_refine_ls_wR_factor_ref 0.1552
_reflns_number_gt 2037
_reflns_number_total 3036
_reflns_threshold_expression I>2\s(I)
_cod_data_source_file sk3078.cif
_cod_data_source_block I
_cod_depositor_comments
;
The following automatic conversions were performed:
'_exptl_absorpt_correction_type' value 'Multi-scan' changed to
'multi-scan' according to
'/home/saulius/struct/CIF-dictionaries/cif_core.dic' dictionary named
'cif_core.dic' version 2.4.1 from 2010-06-29.

Automatic conversion script
Id: cif_fix_enum 1527 2010-12-29 10:47:43Z saulius 

The following automatic conversions were performed:

'_exptl_absorpt_correction_type' value 'Multi-scan' changed to
'multi-scan' according to
/home/saulius/struct/CIF-dictionaries/cif_core.dic dictionary named
'cif_core.dic' version 2.4.1 from 2010-06-29.

Automatic conversion script
Id: cif_fix_values 1715 2011-07-08 13:25:40Z adriana 
;
_cod_database_code 2015763
_cod_database_fobs_code 2015763

loop_
_symmetry_equiv_pos_as_xyz
'x, y, z'
'-x+1/2, -y, z+1/2'
'-x, y+1/2, -z+1/2'
'x+1/2, -y+1/2, -z'
'-x, -y, -z'
'x-1/2, y, -z-1/2'
'x, -y-1/2, z-1/2'
'-x-1/2, y-1/2, z'

loop_
_atom_site_type_symbol
_atom_site_label
_atom_site_fract_x
_atom_site_fract_y
_atom_site_fract_z
_atom_site_U_iso_or_equiv
_atom_site_adp_type
_atom_site_calc_flag
_atom_site_refinement_flags
_atom_site_occupancy
O O1 0.59192(11) 0.46569(13) 0.25135(11) 0.0367(4) Uani d . 1
O O2 0.24327(11) 0.45409(14) 0.37125(11) 0.0388(5) Uani d . 1
O O231 0.81277(12) 0.30884(14) 0.55770(14) 0.0458(5) Uani d . 1
O O232 0.80418(13) 0.28086(16) 0.69298(14) 0.0537(6) Uani d . 1
N N11 0.31790(15) 0.55232(17) 0.04499(14) 0.0403(5) Uani d . 1
N N17 0.45206(13) 0.43701(15) 0.33013(13) 0.0302(5) Uani d . 1
N N23 0.76519(15) 0.29666(16) 0.62361(16) 0.0390(6) Uani d . 1
N N27 0.50754(13) 0.40251(15) 0.39867(13) 0.0314(5) Uani d . 1
C C12 0.27977(17) 0.4947(2) 0.10811(16) 0.0366(6) Uani d . 1
C C13 0.33378(16) 0.46409(19) 0.17870(16) 0.0328(6) Uani d . 1
C C14 0.43307(16) 0.49597(17) 0.18589(17) 0.0308(6) Uani d . 1
C C15 0.47309(17) 0.55755(19) 0.12166(17) 0.0374(6) Uani d . 1
C C16 0.41381(18) 0.5825(2) 0.05293(18) 0.0418(7) Uani d . 1
C C17 0.50010(16) 0.46530(16) 0.25819(16) 0.0301(5) Uani d . 1
C C21 0.50702(15) 0.34108(18) 0.54147(16) 0.0294(5) Uani d . 1
C C22 0.61178(16) 0.33407(17) 0.54532(16) 0.0302(5) Uani d . 1
C C23 0.65486(16) 0.30217(17) 0.62007(17) 0.0319(6) Uani d . 1
C C24 0.60063(18) 0.27562(18) 0.69141(17) 0.0360(6) Uani d . 1
C C25 0.49693(18) 0.28148(18) 0.68657(18) 0.0377(6) Uani d . 1
C C26 0.45101(16) 0.31444(18) 0.61238(17) 0.0340(6) Uani d . 1
C C27 0.45683(16) 0.37857(17) 0.46439(16) 0.0305(5) Uani d . 1
H H12 0.2116 0.4735 0.1042 0.044 Uiso calc R 1
H H13 0.3036 0.4221 0.2215 0.039 Uiso calc R 1
H H15 0.5403 0.5821 0.1250 0.045 Uiso calc R 1
H H16 0.4425 0.6234 0.0087 0.050 Uiso calc R 1
H H17 0.3862 0.4405 0.3333 0.036 Uiso calc R 1
H H27 0.3858 0.3851 0.4635 0.037 Uiso calc R 1
H H22 0.6520 0.3509 0.4975 0.036 Uiso calc R 1
H H24 0.6332 0.2541 0.7421 0.043 Uiso calc R 1
H H25 0.4572 0.2628 0.7343 0.045 Uiso calc R 1
H H26 0.3799 0.3189 0.6101 0.041 Uiso calc R 1
H H2A 0.1906 0.4567 0.3432 0.047 Uiso d R 1
H H2B 0.2217 0.4503 0.4275 0.047 Uiso d R 1

loop_
_atom_site_aniso_label
_atom_site_aniso_U_11
_atom_site_aniso_U_22
_atom_site_aniso_U_33
_atom_site_aniso_U_12
_atom_site_aniso_U_13
_atom_site_aniso_U_23
N11 0.0284(10) 0.0388(12) 0.0536(14) 0.0031(9) -0.0011(10) 0.0106(10)
C12 0.0223(11) 0.0392(14) 0.0483(15) -0.0016(10) -0.0007(11) 0.0013(12)
C13 0.0232(11) 0.0322(13) 0.0430(15) -0.0029(9) 0.0006(10) 0.0024(11)
C14 0.0211(10) 0.0232(11) 0.0482(15) 0.0007(9) 0.0007(10) -0.0017(10)
C15 0.0220(11) 0.0304(12) 0.0597(17) -0.0016(9) 0.0002(11) 0.0079(12)
C16 0.0306(12) 0.0346(14) 0.0603(18) 0.0008(10) 0.0035(12) 0.0135(13)
C17 0.0209(10) 0.0233(12) 0.0462(15) -0.0011(9) 0.0005(10) -0.0040(11)
O1 0.0174(8) 0.0383(10) 0.0544(11) -0.0002(7) 0.0001(7) -0.0014(8)
N17 0.0171(8) 0.0306(10) 0.0428(12) 0.0002(7) -0.0029(8) -0.0025(9)
N27 0.0222(9) 0.0262(10) 0.0458(12) 0.0009(8) -0.0047(9) -0.0040(9)
C27 0.0186(10) 0.0243(11) 0.0487(15) -0.0008(9) -0.0019(10) -0.0040(10)
C21 0.0201(10) 0.0222(11) 0.0460(14) -0.0005(8) -0.0008(10) -0.0049(10)
C22 0.0213(10) 0.0239(11) 0.0454(14) -0.0007(9) 0.0007(10) -0.0055(10)
C23 0.0200(10) 0.0218(11) 0.0539(16) 0.0008(9) -0.0033(10) -0.0040(11)
N23 0.0241(10) 0.0274(11) 0.0656(16) 0.0004(8) -0.0092(11) -0.0049(10)
O231 0.0222(8) 0.0415(10) 0.0737(14) 0.0019(7) 0.0029(9) -0.0063(9)
O232 0.0349(10) 0.0533(13) 0.0729(14) -0.0014(9) -0.0226(10) 0.0032(10)
C24 0.0336(12) 0.0246(12) 0.0498(16) 0.0016(10) -0.0051(12) 0.0023(11)
C25 0.0319(12) 0.0270(12) 0.0540(17) 0.0017(10) 0.0060(11) 0.0057(11)
C26 0.0203(10) 0.0249(12) 0.0569(16) 0.0014(9) 0.0015(11) 0.0000(11)
O2 0.0195(7) 0.0505(11) 0.0465(11) 0.0016(7) -0.0011(7) -0.0095(9)

loop_
_atom_type_symbol
_atom_type_description
_atom_type_scat_dispersion_real
_atom_type_scat_dispersion_imag
_atom_type_scat_source
C C 0.0033 0.0016 'International Tables Vol C Tables 4.2.6.8 and 6.1.1.4'
H H 0.0000 0.0000 'International Tables Vol C Tables 4.2.6.8 and 6.1.1.4'
N N 0.0061 0.0033 'International Tables Vol C Tables 4.2.6.8 and 6.1.1.4'
O O 0.0106 0.0060 'International Tables Vol C Tables 4.2.6.8 and 6.1.1.4'

loop_
_geom_angle_atom_site_label_1
_geom_angle_atom_site_label_2
_geom_angle_atom_site_label_3
_geom_angle
_geom_angle_publ_flag
C12 N11 C16 116.7(2) no
N11 C12 C13 123.8(2) no
N11 C12 H12 118.1 no
C13 C12 H12 118.1 no
C12 C13 C14 118.7(2) no
C12 C13 H13 120.6 no
C14 C13 H13 120.6 no
C15 C14 C13 118.1(2) no
C15 C14 C17 118.2(2) no
C13 C14 C17 123.6(2) no
C16 C15 C14 119.0(2) no
C16 C15 H15 120.5 no
C14 C15 H15 120.5 no
N11 C16 C15 123.6(2) no
N11 C16 H16 118.2 no
C15 C16 H16 118.2 no
O1 C17 N17 123.1(2) no
O1 C17 C14 121.7(2) no
N17 C17 C14 115.17(19) no
C17 N17 N27 119.21(18) no
C17 N17 H17 120.4 no
N27 N17 H17 120.4 no
C27 N27 N17 115.38(18) no
N27 C27 C21 120.65(19) no
N27 C27 H27 119.7 no
C21 C27 H27 119.7 no
C26 C21 C22 119.1(2) no
C26 C21 C27 120.15(19) no
C22 C21 C27 120.7(2) no
C23 C22 C21 118.2(2) no
C23 C22 H22 120.9 no
C21 C22 H22 120.9 no
C22 C23 C24 123.6(2) no
C22 C23 N23 117.7(2) no
C24 C23 N23 118.7(2) no
O231 N23 O232 123.8(2) no
O231 N23 C23 118.5(2) no
O232 N23 C23 117.6(2) no
C23 C24 C25 117.7(2) no
C23 C24 H24 121.2 no
C25 C24 H24 121.2 no
C26 C25 C24 120.2(2) no
C26 C25 H25 119.9 no
C24 C25 H25 119.9 no
C25 C26 C21 121.2(2) no
C25 C26 H26 119.4 no
C21 C26 H26 119.4 no
H2A O2 H2B 104.4 no

loop_
_geom_bond_atom_site_label_1
_geom_bond_atom_site_label_2
_geom_bond_distance
_geom_bond_publ_flag
N11 C12 1.337(3) no
N11 C16 1.340(3) no
C12 C13 1.382(3) no
C12 H12 0.95 no
C13 C14 1.389(3) no
C13 H13 0.95 no
C14 C15 1.387(3) no
C14 C17 1.500(3) no
C15 C16 1.379(4) no
C15 H15 0.95 no
C16 H16 0.95 no
C17 O1 1.228(3) no
C17 N17 1.352(3) no
N17 N27 1.381(3) no
N17 H17 0.88 no
N27 C27 1.274(3) no
C27 C21 1.467(3) no
C27 H27 0.95 no
C21 C26 1.387(3) no
C21 C22 1.400(3) no
C22 C23 1.373(3) no
C22 H22 0.95 no
C23 C24 1.379(3) no
C23 N23 1.473(3) no
N23 O231 1.227(3) no
N23 O232 1.228(3) no
C24 C25 1.386(3) no
C24 H24 0.95 no
C25 C26 1.385(4) no
C25 H25 0.95 no
C26 H26 0.95 no
O2 H2A 0.83 no
O2 H2B 0.93 no

loop_
_geom_hbond_atom_site_label_D
_geom_hbond_atom_site_label_H
_geom_hbond_atom_site_label_A
_geom_hbond_site_symmetry_A
_geom_hbond_distance_DH
_geom_hbond_distance_HA
_geom_hbond_distance_DA
_geom_hbond_angle_DHA
_geom_hbond_publ_flag
N17 H17 O2 . 0.88 2.00 2.865(2) 166 y
O2 H2A O1 6_556 0.83 1.99 2.798(2) 164 y
O2 H2B N11 2_565 0.93 1.93 2.860(3) 177 y
C25 H25 O232 6_557 0.95 2.35 3.195(3) 148 y

loop_
_geom_torsion_atom_site_label_1
_geom_torsion_atom_site_label_2
_geom_torsion_atom_site_label_3
_geom_torsion_atom_site_label_4
_geom_torsion
_geom_torsion_publ_flag
C16 N11 C12 C13 -1.1(4) no
N11 C12 C13 C14 1.1(4) no
C12 C13 C14 C15 0.2(3) no
C12 C13 C14 C17 -178.2(2) no
C13 C14 C15 C16 -1.4(4) no
C17 C14 C15 C16 177.2(2) no
C12 N11 C16 C15 -0.2(4) no
C14 C15 C16 N11 1.4(4) no
C15 C14 C17 O1 -21.4(3) no
C13 C14 C17 O1 157.0(2) no
C15 C14 C17 N17 159.0(2) no
C13 C14 C17 N17 -22.6(3) y
O1 C17 N17 N27 -2.8(3) no
C14 C17 N17 N27 176.80(18) y
C17 N17 N27 C27 179.2(2) y
N17 N27 C27 C21 -179.87(19) y
N27 C27 C21 C26 -179.5(2) no
N27 C27 C21 C22 2.1(3) y
C26 C21 C22 C23 -0.8(3) no
C27 C21 C22 C23 177.6(2) no
C21 C22 C23 C24 0.7(4) no
C21 C22 C23 N23 -179.1(2) no
C22 C23 N23 O231 -8.2(3) y
C24 C23 N23 O231 172.0(2) no
C22 C23 N23 O232 171.2(2) no
C24 C23 N23 O232 -8.6(3) no
C22 C23 C24 C25 0.2(4) no
N23 C23 C24 C25 180.0(2) no
C23 C24 C25 C26 -0.9(4) no
C24 C25 C26 C21 0.7(4) no
C22 C21 C26 C25 0.2(3) no
C27 C21 C26 C25 -178.3(2) no

loop_
_cod_related_entry_id
_cod_related_entry_database
_cod_related_entry_code
1 ChemSpider 21179718
